data_4311011
loop_
_publ_author_name
'Thomas Devic'
'Patrick Batail'
'Marc Fourmigu\'e'
'Narcis Avarvari'

_publ_section_title
;
 Unexpected Reactivity of PdCl2 and PtCl2 Complexes of the Unsaturated
 Diphosphineo-Me2TTF(PPh2)2 toward Chloride Abstraction with Thallium
 Triflate
;
_journal_name_full 'Inorganic Chemistry'
_journal_page_first 3136
_journal_page_last 3141
_journal_paper_doi 10.1021/ic035447y
_journal_volume 43
_journal_year 2004
_chemical_formula_moiety C34H28Cl8P2PdS4
_chemical_formula_sum 'C34 H28 Cl8 P2 Pd S4'
_chemical_formula_weight 1016.74
_chemical_name_common 'DM-TTF-(PPh2)2PdCl2, 2CHCl3'
_chemical_name_systematic
;
 ?
;
_space_group_IT_number 14
_symmetry_cell_setting monoclinic
_symmetry_space_group_name_Hall '-P 2yn'
_symmetry_space_group_name_H-M 'P 1 21/n 1'
_atom_sites_solution_hydrogens geom
_atom_sites_solution_primary direct
_atom_sites_solution_secondary difmap
_audit_creation_method SHELXL-97
_cell_angle_alpha 90.00
_cell_angle_beta 118.152(8)
_cell_angle_gamma 90.00
_cell_formula_units_Z 4
_cell_length_a 17.0352(13)
_cell_length_b 15.7744(11)
_cell_length_c 17.8266(14)
_cell_measurement_reflns_used 7998
_cell_measurement_temperature 293(2)
_cell_measurement_theta_max 25.75
_cell_measurement_theta_min 1.85
_cell_volume 4223.7(6)
_computing_cell_refinement 'CELL, Stoe-IPDS'
_computing_data_collection 'EXPOSE, Stoe-IPDS'
_computing_data_reduction 'INTEGRATE, Stoe-IPDS'
_computing_structure_refinement 'SHELXL-97 (Sheldrick, 1997)'
_computing_structure_solution 'SHELXS-86 (Sheldrick, 1986)'
_diffrn_ambient_temperature 293(2)
_diffrn_detector_area_resol_mean 6.66
_diffrn_measured_fraction_theta_full 0.991
_diffrn_measured_fraction_theta_max 0.991
_diffrn_measurement_device_type area_detector
_diffrn_measurement_method 'rotation, phi incr. 1.3'
_diffrn_radiation_monochromator graphite
_diffrn_radiation_source 'fine-focus sealed tube'
_diffrn_radiation_type MoK\a
_diffrn_radiation_wavelength 0.71073
_diffrn_reflns_av_R_equivalents 0.1072
_diffrn_reflns_av_sigmaI/netI 0.0995
_diffrn_reflns_limit_h_max 18
_diffrn_reflns_limit_h_min -20
_diffrn_reflns_limit_k_max 19
_diffrn_reflns_limit_k_min 0
_diffrn_reflns_limit_l_max 21
_diffrn_reflns_limit_l_min 0
_diffrn_reflns_number 34575
_diffrn_reflns_theta_full 25.86
_diffrn_reflns_theta_max 25.86
_diffrn_reflns_theta_min 1.83
_exptl_absorpt_coefficient_mu 1.244
_exptl_absorpt_correction_T_max 0.807
_exptl_absorpt_correction_T_min 0.663
_exptl_absorpt_correction_type numerical
_exptl_absorpt_process_details 'FACEIT, Stoe-IPDS'
_exptl_crystal_colour red
_exptl_crystal_density_diffrn 1.599
_exptl_crystal_density_method 'not measured'
_exptl_crystal_description prism
_exptl_crystal_F_000 2032
_exptl_crystal_size_max 0.46
_exptl_crystal_size_mid 0.23
_exptl_crystal_size_min 0.22
_refine_diff_density_max 4.146
_refine_diff_density_min -1.377
_refine_diff_density_rms 0.173
_refine_ls_extinction_method none
_refine_ls_goodness_of_fit_ref 1.264
_refine_ls_hydrogen_treatment constr
_refine_ls_matrix_type full
_refine_ls_number_parameters 442
_refine_ls_number_reflns 8099
_refine_ls_number_restraints 0
_refine_ls_restrained_S_all 1.264
_refine_ls_R_factor_all 0.1328
_refine_ls_R_factor_gt 0.0892
_refine_ls_shift/su_max 0.000
_refine_ls_shift/su_mean 0.000
_refine_ls_structure_factor_coef Fsqd
_refine_ls_weighting_details 'calc w=1/[\s^2^(Fo^2^)+(0.1213P)^2^+0.0000P] where P=(Fo^2^+2Fc^2^)/3'
_refine_ls_weighting_scheme calc
_refine_ls_wR_factor_gt 0.2695
_refine_ls_wR_factor_ref 0.2806
_reflns_number_gt 4605
_reflns_number_total 8099
_reflns_threshold_expression >2sigma(I)
_cod_data_source_file ic035447ysi20040211_051635_1.cif
_cod_data_source_block P2PdCl2
_cod_original_cell_volume 4223.7(5)
_cod_database_code 4311011

loop_
_symmetry_equiv_pos_as_xyz
'x, y, z'
'-x+1/2, y+1/2, -z+1/2'
'-x, -y, -z'
'x-1/2, -y-1/2, z-1/2'

loop_
_atom_site_label
_atom_site_type_symbol
_atom_site_fract_x
_atom_site_fract_y
_atom_site_fract_z
_atom_site_U_iso_or_equiv
_atom_site_adp_type
_atom_site_occupancy
_atom_site_symmetry_multiplicity
_atom_site_calc_flag
_atom_site_refinement_flags
_atom_site_disorder_assembly
_atom_site_disorder_group
Pd1 Pd 0.99130(5) 0.50421(4) 0.23887(5) 0.0311(3) Uani 1 1 d . . .
Cl1 Cl 1.0891(2) 0.60827(17) 0.3274(2) 0.0527(8) Uani 1 1 d . . .
Cl2 Cl 0.88830(19) 0.59870(17) 0.1392(2) 0.0502(7) Uani 1 1 d . . .
P1 P 0.90869(17) 0.39938(16) 0.15621(15) 0.0297(6) Uani 1 1 d . . .
P2 P 1.07969(17) 0.40769(15) 0.32992(16) 0.0292(6) Uani 1 1 d . . .
S1 S 0.9229(2) 0.20084(17) 0.16658(17) 0.0515(8) Uani 1 1 d . . .
S2 S 1.0803(2) 0.21055(17) 0.33788(17) 0.0488(8) Uani 1 1 d . . .
S3 S 0.9348(2) -0.00834(18) 0.1850(2) 0.0540(8) Uani 1 1 d . . .
S4 S 1.0879(2) 0.01003(18) 0.3531(2) 0.0557(8) Uani 1 1 d . . .
C1 C 0.9632(6) 0.3007(6) 0.2103(5) 0.0262(19) Uani 1 1 d . . .
C2 C 1.0362(6) 0.3045(6) 0.2889(5) 0.027(2) Uani 1 1 d . . .
C3 C 1.0022(7) 0.1458(6) 0.2544(7) 0.041(2) Uani 1 1 d . . .
C4 C 1.0051(8) 0.0620(6) 0.2624(7) 0.045(3) Uani 1 1 d . . .
C5 C 0.9826(7) -0.1016(6) 0.2361(6) 0.035(2) Uani 1 1 d . . .
C6 C 1.0537(8) -0.0944(6) 0.3152(6) 0.036(2) Uani 1 1 d . . .
C7 C 0.9456(12) -0.1844(8) 0.1950(11) 0.084(5) Uani 1 1 d . . .
H7A H 0.8962 -0.1749 0.1396 0.127 Uiso 1 1 calc R . .
H7B H 0.9258 -0.2156 0.2292 0.127 Uiso 1 1 calc R . .
H7C H 0.9908 -0.2161 0.1897 0.127 Uiso 1 1 calc R . .
C8 C 1.1138(13) -0.1623(9) 0.3749(12) 0.101(6) Uani 1 1 d . . .
H8A H 1.1577 -0.1364 0.4264 0.151 Uiso 1 1 calc R . .
H8B H 1.1429 -0.1923 0.3480 0.151 Uiso 1 1 calc R . .
H8C H 1.0788 -0.2013 0.3881 0.151 Uiso 1 1 calc R . .
C9 C 0.9049(7) 0.3946(6) 0.0544(6) 0.038(2) Uani 1 1 d . . .
C10 C 0.9799(8) 0.3659(9) 0.0484(8) 0.058(3) Uani 1 1 d . . .
H10 H 1.0298 0.3473 0.0970 0.070 Uiso 1 1 calc R . .
C11 C 0.9804(11) 0.3650(10) -0.0286(9) 0.069(4) Uani 1 1 d . . .
H11 H 1.0304 0.3456 -0.0316 0.082 Uiso 1 1 calc R . .
C12 C 0.9084(12) 0.3924(11) -0.1002(10) 0.084(5) Uani 1 1 d . . .
H12 H 0.9085 0.3914 -0.1523 0.101 Uiso 1 1 calc R . .
C13 C 0.8364(11) 0.4211(11) -0.0947(9) 0.083(5) Uani 1 1 d . . .
H13 H 0.7880 0.4404 -0.1442 0.099 Uiso 1 1 calc R . .
C14 C 0.8307(9) 0.4234(9) -0.0190(8) 0.064(4) Uani 1 1 d . . .
H14 H 0.7800 0.4432 -0.0175 0.077 Uiso 1 1 calc R . .
C15 C 0.7962(7) 0.3920(6) 0.1402(6) 0.036(2) Uani 1 1 d . . .
C16 C 0.7710(9) 0.4376(9) 0.1914(8) 0.062(4) Uani 1 1 d . . .
H16 H 0.8109 0.4750 0.2316 0.074 Uiso 1 1 calc R . .
C17 C 0.6856(10) 0.4277(12) 0.1831(11) 0.093(6) Uani 1 1 d . . .
H17 H 0.6685 0.4587 0.2174 0.112 Uiso 1 1 calc R . .
C18 C 0.6268(9) 0.3717(11) 0.1236(9) 0.072(4) Uani 1 1 d . . .
H18 H 0.5696 0.3658 0.1169 0.086 Uiso 1 1 calc R . .
C19 C 0.6522(8) 0.3252(10) 0.0747(9) 0.066(4) Uani 1 1 d . . .
H19 H 0.6126 0.2869 0.0354 0.080 Uiso 1 1 calc R . .
C20 C 0.7371(8) 0.3342(8) 0.0830(8) 0.057(3) Uani 1 1 d . . .
H20 H 0.7542 0.3013 0.0500 0.068 Uiso 1 1 calc R . .
C21 C 1.1925(7) 0.3985(6) 0.3441(6) 0.038(2) Uani 1 1 d . . .
C22 C 1.2584(9) 0.3539(8) 0.4126(9) 0.061(3) Uani 1 1 d . . .
H22 H 1.2476 0.3333 0.4557 0.074 Uiso 1 1 calc R . .
C23 C 1.3393(10) 0.3410(11) 0.4152(11) 0.081(5) Uani 1 1 d . . .
H23 H 1.3832 0.3097 0.4593 0.097 Uiso 1 1 calc R . .
C24 C 1.3544(10) 0.3731(15) 0.3549(12) 0.105(7) Uani 1 1 d . . .
H24 H 1.4103 0.3651 0.3588 0.126 Uiso 1 1 calc R . .
C25 C 1.2924(10) 0.4175(11) 0.2871(12) 0.088(5) Uani 1 1 d . . .
H25 H 1.3052 0.4387 0.2454 0.105 Uiso 1 1 calc R . .
C26 C 1.2104(9) 0.4297(9) 0.2825(10) 0.068(4) Uani 1 1 d . . .
H26 H 1.1667 0.4596 0.2369 0.082 Uiso 1 1 calc R . .
C27 C 1.0883(7) 0.4122(7) 0.4346(7) 0.039(2) Uani 1 1 d . . .
C28 C 1.0233(7) 0.3751(7) 0.4493(7) 0.046(3) Uani 1 1 d . . .
H28 H 0.9781 0.3442 0.4060 0.055 Uiso 1 1 calc R . .
C29 C 1.0239(9) 0.3830(9) 0.5260(8) 0.060(3) Uani 1 1 d . . .
H29 H 0.9769 0.3617 0.5331 0.072 Uiso 1 1 calc R . .
C30 C 1.0949(9) 0.4230(9) 0.5933(7) 0.060(3) Uani 1 1 d . . .
H30 H 1.0995 0.4227 0.6474 0.072 Uiso 1 1 calc R . .
C31 C 1.1570(10) 0.4622(10) 0.5791(9) 0.073(4) Uani 1 1 d . . .
H31 H 1.2020 0.4929 0.6228 0.088 Uiso 1 1 calc R . .
C32 C 1.1552(9) 0.4574(9) 0.5007(8) 0.060(3) Uani 1 1 d . . .
H32 H 1.1988 0.4845 0.4923 0.072 Uiso 1 1 calc R . .
Cl3 Cl 0.1847(7) 0.1920(8) 0.1959(5) 0.236(6) Uani 1 1 d . . .
Cl4 Cl 0.1796(5) 0.2257(8) 0.0438(5) 0.212(5) Uani 1 1 d . . .
Cl5 Cl 0.0920(8) 0.0868(7) 0.0578(10) 0.338(10) Uani 1 1 d . . .
C33 C 0.1800(12) 0.1454(12) 0.1096(12) 0.093(5) Uani 1 1 d . . .
H33 H 0.2333 0.1105 0.1265 0.112 Uiso 1 1 calc R . .
Cl6 Cl 0.4119(4) 0.3651(5) 0.9208(5) 0.152(3) Uani 1 1 d . . .
Cl7 Cl 0.3071(4) 0.2236(4) 0.9163(4) 0.129(2) Uani 1 1 d . . .
Cl8 Cl 0.2763(7) 0.3089(7) 0.7641(4) 0.200(4) Uani 1 1 d . . .
C34 C 0.3089(10) 0.3212(12) 0.8710(9) 0.087(5) Uani 1 1 d . . .
H34 H 0.2669 0.3595 0.8770 0.104 Uiso 1 1 calc R . .

loop_
_atom_site_aniso_label
_atom_site_aniso_U_11
_atom_site_aniso_U_22
_atom_site_aniso_U_33
_atom_site_aniso_U_23
_atom_site_aniso_U_13
_atom_site_aniso_U_12
Pd1 0.0312(4) 0.0254(4) 0.0385(4) 0.0018(3) 0.0181(3) 0.0003(3)
Cl1 0.0590(18) 0.0350(14) 0.0621(19) -0.0093(13) 0.0270(15) -0.0117(12)
Cl2 0.0433(15) 0.0406(15) 0.0631(18) 0.0164(12) 0.0220(14) 0.0138(12)
P1 0.0287(13) 0.0326(13) 0.0256(12) 0.0018(9) 0.0109(10) 0.0016(10)
P2 0.0287(13) 0.0293(12) 0.0294(13) 0.0001(10) 0.0135(11) -0.0004(10)
S1 0.0602(18) 0.0329(15) 0.0382(14) -0.0039(12) 0.0041(13) -0.0026(13)
S2 0.0572(17) 0.0294(13) 0.0399(14) 0.0023(11) 0.0065(13) 0.0041(12)
S3 0.0578(18) 0.0349(15) 0.0638(18) -0.0035(14) 0.0241(15) -0.0119(13)
S4 0.0648(19) 0.0315(15) 0.0604(18) 0.0022(13) 0.0210(15) 0.0014(13)
C1 0.023(4) 0.028(5) 0.023(4) 0.003(4) 0.007(4) 0.003(4)
C2 0.032(5) 0.025(5) 0.019(4) -0.004(4) 0.008(4) -0.004(4)
C3 0.045(6) 0.035(5) 0.041(6) 0.000(5) 0.019(5) -0.001(5)
C4 0.057(7) 0.022(5) 0.062(7) 0.004(5) 0.032(6) -0.008(5)
C5 0.046(6) 0.027(5) 0.036(5) -0.001(4) 0.023(5) -0.007(4)
C6 0.059(7) 0.032(5) 0.022(5) 0.010(4) 0.022(5) 0.011(5)
C7 0.109(13) 0.036(7) 0.095(12) -0.018(7) 0.037(10) -0.020(8)
C8 0.141(16) 0.041(8) 0.109(13) 0.034(8) 0.049(12) 0.046(9)
C9 0.038(6) 0.039(6) 0.040(6) 0.004(4) 0.021(5) 0.001(4)
C10 0.046(7) 0.082(9) 0.053(7) 0.009(6) 0.029(6) 0.010(6)
C11 0.091(11) 0.083(11) 0.063(9) 0.008(7) 0.061(9) 0.017(8)
C12 0.104(13) 0.107(13) 0.073(10) 0.019(9) 0.066(10) 0.009(10)
C13 0.085(11) 0.117(13) 0.044(8) 0.025(8) 0.029(8) 0.005(10)
C14 0.061(8) 0.090(10) 0.047(7) 0.028(7) 0.030(6) 0.034(7)
C15 0.037(5) 0.038(6) 0.037(5) 0.004(4) 0.020(5) 0.000(4)
C16 0.057(8) 0.074(9) 0.065(8) -0.029(7) 0.039(7) -0.017(7)
C17 0.068(10) 0.142(16) 0.092(12) -0.056(11) 0.056(10) -0.034(11)
C18 0.046(7) 0.114(12) 0.066(9) -0.009(9) 0.035(7) -0.017(8)
C19 0.043(7) 0.090(10) 0.063(8) -0.012(7) 0.022(7) -0.031(7)
C20 0.055(7) 0.065(8) 0.059(7) -0.016(6) 0.034(6) -0.012(6)
C21 0.037(5) 0.039(6) 0.039(6) 0.002(4) 0.019(5) -0.001(4)
C22 0.056(8) 0.064(8) 0.066(8) 0.004(6) 0.030(7) 0.000(6)
C23 0.060(9) 0.094(12) 0.090(11) 0.023(9) 0.036(9) 0.027(8)
C24 0.046(8) 0.17(2) 0.107(14) 0.036(14) 0.042(10) 0.033(11)
C25 0.076(10) 0.100(12) 0.126(14) 0.043(11) 0.080(11) 0.025(9)
C26 0.067(9) 0.074(9) 0.085(10) 0.018(8) 0.054(8) 0.014(7)
C27 0.039(6) 0.041(6) 0.039(6) 0.004(4) 0.019(5) 0.005(5)
C28 0.045(6) 0.051(7) 0.042(6) -0.003(5) 0.022(5) -0.007(5)
C29 0.051(7) 0.080(9) 0.055(8) 0.000(7) 0.031(6) -0.001(6)
C30 0.073(9) 0.079(9) 0.039(7) -0.005(6) 0.037(7) 0.006(7)
C31 0.079(10) 0.082(10) 0.053(8) -0.023(7) 0.026(8) -0.019(8)
C32 0.058(8) 0.071(9) 0.056(8) -0.018(6) 0.031(7) -0.018(7)
Cl3 0.254(11) 0.324(14) 0.125(6) 0.013(7) 0.086(7) 0.148(10)
Cl4 0.109(5) 0.359(14) 0.149(6) 0.101(8) 0.045(5) -0.031(6)
Cl5 0.255(12) 0.159(9) 0.366(17) 0.069(10) -0.047(12) -0.075(8)
C33 0.072(11) 0.101(13) 0.118(15) 0.011(11) 0.054(11) 0.017(10)
Cl6 0.101(4) 0.189(7) 0.148(6) 0.031(5) 0.045(4) -0.002(4)
Cl7 0.086(3) 0.155(5) 0.139(5) 0.013(4) 0.048(3) 0.015(3)
Cl8 0.243(10) 0.268(10) 0.081(4) -0.022(5) 0.070(5) 0.046(8)
C34 0.064(9) 0.131(15) 0.063(9) 0.001(9) 0.029(8) 0.048(10)

loop_
_atom_type_symbol
_atom_type_description
_atom_type_scat_dispersion_real
_atom_type_scat_dispersion_imag
_atom_type_scat_source
C C 0.0033 0.0016 'International Tables Vol C Tables 4.2.6.8 and 6.1.1.4'
H H 0.0000 0.0000 'International Tables Vol C Tables 4.2.6.8 and 6.1.1.4'
Cl Cl 0.1484 0.1585 'International Tables Vol C Tables 4.2.6.8 and 6.1.1.4'
P P 0.1023 0.0942 'International Tables Vol C Tables 4.2.6.8 and 6.1.1.4'
Pd Pd -0.9988 1.0072 'International Tables Vol C Tables 4.2.6.8 and 6.1.1.4'
S S 0.1246 0.1234 'International Tables Vol C Tables 4.2.6.8 and 6.1.1.4'

loop_
_geom_angle_atom_site_label_1
_geom_angle_atom_site_label_2
_geom_angle_atom_site_label_3
_geom_angle
_geom_angle_site_symmetry_1
_geom_angle_site_symmetry_3
_geom_angle_publ_flag
P2 Pd1 P1 88.47(9) . . ?
P2 Pd1 Cl1 88.07(10) . . ?
P1 Pd1 Cl1 175.11(11) . . ?
P2 Pd1 Cl2 175.43(10) . . ?
P1 Pd1 Cl2 87.55(10) . . ?
Cl1 Pd1 Cl2 96.03(11) . . ?
C9 P1 C15 108.0(5) . . ?
C9 P1 C1 105.3(4) . . ?
C15 P1 C1 105.4(4) . . ?
C9 P1 Pd1 114.4(4) . . ?
C15 P1 Pd1 116.5(3) . . ?
C1 P1 Pd1 106.1(3) . . ?
C2 P2 C27 105.9(5) . . ?
C2 P2 C21 100.9(5) . . ?
C27 P2 C21 107.1(5) . . ?
C2 P2 Pd1 108.5(3) . . ?
C27 P2 Pd1 115.2(4) . . ?
C21 P2 Pd1 117.7(3) . . ?
C3 S1 C1 94.2(4) . . ?
C2 S2 C3 95.5(4) . . ?
C5 S3 C4 98.6(5) . . ?
C4 S4 C6 96.1(5) . . ?
C2 C1 S1 118.2(7) . . ?
C2 C1 P1 119.4(7) . . ?
S1 C1 P1 122.4(5) . . ?
C1 C2 S2 117.1(7) . . ?
C1 C2 P2 117.3(7) . . ?
S2 C2 P2 125.6(5) . . ?
C4 C3 S1 124.5(9) . . ?
C4 C3 S2 120.4(9) . . ?
S1 C3 S2 115.1(6) . . ?
C3 C4 S3 125.0(9) . . ?
C3 C4 S4 122.3(9) . . ?
S3 C4 S4 112.6(6) . . ?
C6 C5 C7 123.2(10) . . ?
C6 C5 S3 116.3(7) . . ?
C7 C5 S3 120.4(9) . . ?
C5 C6 C8 130.0(11) . . ?
C5 C6 S4 116.4(7) . . ?
C8 C6 S4 113.4(10) . . ?
C14 C9 C10 119.1(10) . . ?
C14 C9 P1 121.3(9) . . ?
C10 C9 P1 119.5(8) . . ?
C11 C10 C9 120.9(12) . . ?
C12 C11 C10 120.3(14) . . ?
C13 C12 C11 119.2(13) . . ?
C12 C13 C14 123.8(14) . . ?
C9 C14 C13 116.7(12) . . ?
C16 C15 C20 118.9(10) . . ?
C16 C15 P1 120.1(8) . . ?
C20 C15 P1 120.6(8) . . ?
C15 C16 C17 120.3(12) . . ?
C18 C17 C16 119.6(13) . . ?
C19 C18 C17 120.3(13) . . ?
C18 C19 C20 120.5(12) . . ?
C15 C20 C19 120.4(12) . . ?
C26 C21 C22 119.5(11) . . ?
C26 C21 P2 118.8(9) . . ?
C22 C21 P2 121.5(9) . . ?
C23 C22 C21 119.0(13) . . ?
C24 C23 C22 119.6(15) . . ?
C23 C24 C25 123.5(15) . . ?
C24 C25 C26 117.8(14) . . ?
C21 C26 C25 120.6(14) . . ?
C28 C27 C32 117.8(10) . . ?
C28 C27 P2 119.8(8) . . ?
C32 C27 P2 122.2(9) . . ?
C29 C28 C27 121.5(11) . . ?
C28 C29 C30 119.8(12) . . ?
C31 C30 C29 119.1(11) . . ?
C30 C31 C32 121.1(13) . . ?
C31 C32 C27 120.3(13) . . ?
Cl5 C33 Cl3 113.8(14) . . ?
Cl5 C33 Cl4 108.9(12) . . ?
Cl3 C33 Cl4 106.6(12) . . ?
Cl6 C34 Cl8 109.8(11) . . ?
Cl6 C34 Cl7 110.9(8) . . ?
Cl8 C34 Cl7 110.2(11) . . ?

loop_
_geom_bond_atom_site_label_1
_geom_bond_atom_site_label_2
_geom_bond_distance
_geom_bond_site_symmetry_2
_geom_bond_publ_flag
Pd1 P2 2.217(3) . ?
Pd1 P1 2.220(3) . ?
Pd1 Cl1 2.341(3) . ?
Pd1 Cl2 2.349(3) . ?
P1 C9 1.786(10) . ?
P1 C15 1.802(10) . ?
P1 C1 1.836(9) . ?
P2 C2 1.795(9) . ?
P2 C27 1.803(11) . ?
P2 C21 1.822(11) . ?
S1 C3 1.741(11) . ?
S1 C1 1.748(9) . ?
S2 C2 1.704(9) . ?
S2 C3 1.778(11) . ?
S3 C5 1.720(10) . ?
S3 C4 1.735(11) . ?
S4 C4 1.766(12) . ?
S4 C6 1.771(10) . ?
C1 C2 1.367(12) . ?
C3 C4 1.330(15) . ?
C5 C6 1.363(14) . ?
C5 C7 1.483(15) . ?
C6 C8 1.518(15) . ?
C9 C14 1.399(15) . ?
C9 C10 1.407(15) . ?
C10 C11 1.376(17) . ?
C11 C12 1.36(2) . ?
C12 C13 1.35(2) . ?
C13 C14 1.400(18) . ?
C15 C16 1.381(15) . ?
C15 C20 1.384(15) . ?
C16 C17 1.399(18) . ?
C17 C18 1.38(2) . ?
C18 C19 1.36(2) . ?
C19 C20 1.390(17) . ?
C21 C26 1.364(16) . ?
C21 C22 1.396(16) . ?
C22 C23 1.371(19) . ?
C23 C24 1.32(2) . ?
C24 C25 1.36(2) . ?
C25 C26 1.373(18) . ?
C27 C28 1.382(15) . ?
C27 C32 1.388(16) . ?
C28 C29 1.369(16) . ?
C29 C30 1.389(18) . ?
C30 C31 1.349(19) . ?
C31 C32 1.385(18) . ?
Cl3 C33 1.67(2) . ?
Cl4 C33 1.72(2) . ?
Cl5 C33 1.63(2) . ?
Cl6 C34 1.696(19) . ?
Cl7 C34 1.75(2) . ?
Cl8 C34 1.725(15) . ?
